data_1100614
loop_
_publ_author_name
'Kraut, S.'
'Magull, J.'
'Schaller, U.'
'Karl, M.'
'Harms, K.'
'Dehnicke, K.'

_publ_section_title
;
 Amidoliganden zum Aufbau von mehrkernigen Lanthanoidkomplexen
;
_journal_coden_ASTM ZAACAB
_journal_issue 7
_journal_name_full
;
 Zeitschrift fuer Anorganische und Allgemeine Chemie
;
_journal_page_first 1193
_journal_page_last 1201
_journal_paper_doi 10.1002/(sici)1521-3749(199807)624:7<1193::aid-zaac1193>3.0.co;2-n
_journal_volume 624
_journal_year 1998
_chemical_formula_sum 'C32 H52 Br4 N2 O5 Sm2'
_space_group_IT_number 14
_symmetry_cell_setting monoclinic
_symmetry_space_group_name_Hall '-P 2ybc'
_symmetry_space_group_name_H-M 'P 1 21/c 1'
_cell_angle_alpha 90
_cell_angle_beta 95.46(3)
_cell_angle_gamma 90
_cell_formula_units_Z 4
_cell_length_a 14.022(3)
_cell_length_b 17.683(4)
_cell_length_c 16.181(3)
_cod_original_sg_symbol_H-M 'P 21/c'
_cod_database_code 1100614

loop_
_symmetry_equiv_pos_site_id
_symmetry_equiv_pos_as_xyz
1 x,y,z
2 x,1/2-y,1/2+z
3 -x,-y,-z
4 -x,-1/2+y,-1/2-z

loop_
_atom_site_label
_atom_site_type_symbol
_atom_site_fract_x
_atom_site_fract_y
_atom_site_fract_z
Sm1 Sm 0.19766(2) 0.10099(1) 0.85762(1)
Sm2 Sm 0.30836(2) -0.02670(1) 0.69536(2)
Br1 Br 0.18209(5) -0.02746(3) 0.95789(4)
Br2 Br 0.20882(4) 0.23230(3) 0.75906(4)
Br3 Br 0.30374(5) 0.07370(4) 0.55762(4)
Br4 Br 0.30901(6) -0.16055(3) 0.78951(4)
O1 O 0.1244(3) 0.1634(2) 0.9771(3)
O2 O 0.3235(3) 0.1661(2) 0.9517(2)
O3 O 0.0212(3) 0.1128(2) 0.8236(2)
O4 O 0.2760(4) -0.1184(2) 0.5819(3)
O5 O 0.4796(3) -0.0442(2) 0.6760(2)
N1 N 0.1651(4) 0.0390(3) 0.7191(3)
H1 H 0.1628(4) 0.0790(3) 0.6816(3)
N2 N 0.3499(3) 0.0385(2) 0.8246(3)
H2 H 0.3610(3) 0.0005(2) 0.8641(3)
C1 C 0.0819(4) -0.0047(3) 0.6932(3)
C2 C 0.0238(6) 0.0197(4) 0.6228(4)
H3 H 0.0414(6) 0.0631(4) 0.5931(4)
C3 C -0.0614(6) -0.0204(5) 0.5960(4)
H4 H -0.1024(6) -0.0037(5) 0.5495(4)
C4 C -0.0823(6) -0.0834(5) 0.6390(5)
H5 H -0.1384(6) -0.1114(5) 0.6219(5)
C5 C -0.0265(6) -0.1059(4) 0.7035(5)
H6 H -0.0436(6) -0.1499(4) 0.7324(5)
C6 C 0.0551(5) -0.0687(4) 0.7308(4)
H7 H 0.0943(5) -0.0880(4) 0.7772(4)
C7 C 0.4371(4) 0.0785(3) 0.8263(3)
C8 C 0.5143(4) 0.0619(4) 0.8839(4)
H8 H 0.5099(4) 0.0219(4) 0.9226(4)
C9 C 0.5993(5) 0.1049(4) 0.8844(5)
H9 H 0.6516(5) 0.0946(4) 0.9246(5)
C10 C 0.6069(5) 0.1610(4) 0.8278(5)
H10 H 0.6639(5) 0.1901(4) 0.8291(5)
C11 C 0.5321(5) 0.1754(4) 0.7688(4)
H11 H 0.5386(5) 0.2129(4) 0.7276(4)
C12 C 0.4478(4) 0.1357(3) 0.7691(4)
H12 H 0.3958(4) 0.1476(3) 0.7293(4)
C13 C 0.0876(6) 0.1371(4) 1.0524(4)
H13 H 0.1403(6) 0.1295(4) 1.0968(4)
H14 H 0.0528(6) 0.0887(4) 1.0426(4)
C14 C 0.0221(7) 0.1972(4) 1.0754(5)
H15 H 0.0276(7) 0.2042(4) 1.1364(5)
H16 H -0.0450(7) 0.1842(4) 1.0564(5)
C15 C 0.0523(7) 0.2679(4) 1.0330(5)
H17 H -0.0002(7) 0.2871(4) 0.9934(5)
H18 H 0.0712(7) 0.3079(4) 1.0741(5)
H19? H -0.0021(7) 0.3032(4) 1.0221(5)
H20? H 0.1049(7) 0.2939(4) 1.0670(5)
C16 C 0.1346(9) 0.2440(6) 0.9893(8)
H21 H 0.1342(9) 0.2703(6) 0.9353(8)
H22 H 0.1955(9) 0.2557(6) 1.0230(8)
C17? C 0.0835(13) 0.2405(9) 0.9581(10)
H23? H 0.1328(13) 0.2743(9) 0.9385(10)
H24? H 0.0290(13) 0.2374(9) 0.9146(10)
C18 C 0.3573(6) 0.1343(4) 1.0308(4)
H25 H 0.3873(6) 0.0844(4) 1.0238(4)
H26 H 0.3039(6) 0.1283(4) 1.0662(4)
H27? H 0.4098(6) 0.0978(4) 1.0253(4)
H28? H 0.3048(6) 0.1086(4) 1.0566(4)
C19 C 0.4282(16) 0.1889(12) 1.0679(13)
H29 H 0.4052(16) 0.2103(12) 1.1189(13)
H30 H 0.4894(16) 0.1624(12) 1.0837(13)
C20? C 0.3945(10) 0.2061(7) 1.0836(8)
H31? H 0.3414(10) 0.2364(7) 1.1026(8)
H32? H 0.4403(10) 0.1923(7) 1.1316(8)
C21 C 0.4434(6) 0.2456(5) 1.0148(6)
H33 H 0.5090(6) 0.2420(5) 0.9971(6)
H34 H 0.4366(6) 0.2951(5) 1.0421(6)
H35? H 0.4567(6) 0.2993(5) 1.0285(6)
H36? H 0.5042(6) 0.2201(5) 1.0048(6)
C22 C 0.3714(7) 0.2383(4) 0.9418(5)
H37 H 0.3248(7) 0.2804(4) 0.9404(5)
H38 H 0.4030(7) 0.2389(4) 0.8897(5)
C23 C -0.0304(5) 0.1647(4) 0.7660(5)
H39 H -0.0217(5) 0.1511(4) 0.7079(5)
H40 H -0.0084(5) 0.2173(4) 0.7763(5)
H41? H 0.0009(5) 0.1678(4) 0.7138(5)
H42? H -0.0318(5) 0.2159(4) 0.7905(5)
C24 C -0.1314(13) 0.1558(10) 0.7830(11)
H43 H -0.1531(13) 0.2026(10) 0.8090(11)
H44 H -0.1715(13) 0.1484(10) 0.7299(11)
C25? C -0.1327(10) 0.1332(8) 0.749(1)
H45? H -0.1806(10) 0.1715(8) 0.7622(10)
H46? H -0.1459(10) 0.1182(8) 0.6901(10)
C26 C -0.1428(14) 0.1005(12) 0.8302(13)
H47 H -0.1850(14) 0.0626(12) 0.8003(13)
H48 H -0.1742(14) 0.1180(12) 0.8790(13)
C27? C -0.1357(9) 0.0663(7) 0.8045(7)
H49? H -0.1912(9) 0.0700(7) 0.8377(7)
H50? H -0.1424(9) 0.0194(7) 0.7710(7)
C28 C -0.0470(5) 0.0643(5) 0.8591(5)
H51 H -0.0361(5) 0.0636(5) 0.9205(5)
H52 H -0.0434(5) 0.0119(5) 0.8380(5)
H53? H -0.0585(5) 0.0823(5) 0.9152(5)
H54? H -0.0221(5) 0.0119(5) 0.8639(5)
C29 C 0.1918(7) -0.1626(7) 0.5620(6)
H55 H 0.1326(7) -0.1335(7) 0.5686(6)
H56 H 0.1922(7) -0.2095(7) 0.5954(6)
H57? H 0.1377(7) -0.1299(7) 0.5406(6)
H58? H 0.1739(7) -0.1896(7) 0.6119(6)
C30 C 0.2052(14) -0.1792(12) 0.4671(12)
H59 H 0.1797(14) -0.2300(12) 0.4518(12)
H60 H 0.1687(14) -0.1415(12) 0.4315(12)
C31? C 0.2160(12) -0.2185(9) 0.4961(10)
H61? H 0.2120(12) -0.2709(9) 0.5172(10)
H62? H 0.1702(12) -0.2132(9) 0.446(1)
C32 C 0.2998(13) -0.1757(10) 0.4539(11)
H63 H 0.3090(13) -0.1443(10) 0.4046(11)
H64 H 0.3257(13) -0.2269(10) 0.4454(11)
C33? C 0.3009(16) -0.2042(12) 0.4786(13)
H65? H 0.2991(16) -0.1905(12) 0.4191(13)
H66? H 0.3405(16) -0.2504(12) 0.4875(13)
C34 C 0.3475(8) -0.1408(7) 0.5302(7)
H67 H 0.3916(8) -0.1776(7) 0.5598(7)
H68 H 0.3852(8) -0.0962(7) 0.5156(7)
H69? H 0.4058(8) -0.1586(7) 0.5638(7)
H70? H 0.3648(8) -0.0984(7) 0.4946(7)
C35 C 0.5389(6) -0.0957(5) 0.7268(7)
H71 H 0.5282(6) -0.1481(5) 0.7066(7)
H72 H 0.5228(6) -0.0931(5) 0.7850(7)
C36 C 0.6388(6) -0.0740(5) 0.7220(8)
H73 H 0.6736(6) -0.1147(5) 0.6957(8)
H74 H 0.6707(6) -0.0647(5) 0.7784(8)
C37 C 0.6384(6) -0.0040(5) 0.6715(5)
H75 H 0.6874(6) -0.0068(5) 0.6314(5)
H76 H 0.6516(6) 0.0409(5) 0.7074(5)
C38 C 0.5411(5) 0.0002(5) 0.6277(4)
H77 H 0.5189(5) 0.0533(5) 0.6238(4)
H78 H 0.5408(5) -0.0206(5) 0.5709(4)

loop_
_atom_type_symbol
_atom_type_radius_bond
C 0.68
H 0.23
Br 1.21
N 0.68
O 0.68
Sm 1.74
